data_4112468
loop_
_publ_author_name
'Do Hyun Ryu'
'Gang Zhou'
'E. J. Corey'

_publ_section_title
;
 Enantioselective and Structure-Selective Diels-Alder Reactions of
 Unsymmetrical Quinones Catalyzed by a Chiral Oxazaborolidinium Cation.
 Predictive Selection Rules
;
_journal_name_full 'Journal of the American Chemical Society'
_journal_page_first 4800
_journal_page_last 4802
_journal_paper_doi 10.1021/ja049323b
_journal_volume 126
_journal_year 2004
_chemical_formula_sum 'C18 H17 Br O5'
_chemical_formula_weight 393.23
_chemical_name_systematic
; 
 ? 
;
_space_group_IT_number 19
_symmetry_cell_setting orthorhombic
_symmetry_space_group_name_Hall 'P 2ac 2ab'
_symmetry_space_group_name_H-M 'P 21 21 21'
_atom_sites_solution_hydrogens geom
_atom_sites_solution_primary direct
_atom_sites_solution_secondary difmap
_audit_creation_method SHELXL-97
_cell_angle_alpha 90.00
_cell_angle_beta 90.00
_cell_angle_gamma 90.00
_cell_formula_units_Z 4
_cell_length_a 6.8313(16)
_cell_length_b 14.053(4)
_cell_length_c 17.472(4)
_cell_measurement_temperature 193(2)
_cell_volume 1677.3(7)
_computing_cell_refinement 'SMART (BRUKER, V5.054, 1998)'
_computing_data_collection 'ASTRO (BRUKER, V5.007, 1997)'
_computing_data_reduction 'SAINT (BRUKER, V6.01, 1999)'
_computing_molecular_graphics 'SHELXTL (BRUKER, 1998, V5.1)'
_computing_publication_material 'XCIF (Sheldrick and BRUKER, 1997, V5.1)'
_computing_structure_refinement 'SHELXL-97 (Sheldrick, 1997)'
_computing_structure_solution 'SHELXS-97 (Sheldrick, 1990)'
_diffrn_ambient_temperature 193(2)
_diffrn_detector_area_resol_mean 836.6
_diffrn_measured_fraction_theta_full 1.000
_diffrn_measured_fraction_theta_max 1.000
_diffrn_measurement_device_type 'Bruker CCD'
_diffrn_measurement_method '\w, 0.3 deg'
_diffrn_radiation_monochromator graphite
_diffrn_radiation_source 'normal-focus sealed tube'
_diffrn_radiation_type MoK\a
_diffrn_radiation_wavelength 0.71073
_diffrn_reflns_av_R_equivalents 0.0448
_diffrn_reflns_av_sigmaI/netI 0.0487
_diffrn_reflns_limit_h_max 8
_diffrn_reflns_limit_h_min -8
_diffrn_reflns_limit_k_max 13
_diffrn_reflns_limit_k_min -18
_diffrn_reflns_limit_l_max 20
_diffrn_reflns_limit_l_min -22
_diffrn_reflns_number 11879
_diffrn_reflns_theta_full 27.88
_diffrn_reflns_theta_max 27.88
_diffrn_reflns_theta_min 1.86
_diffrn_standards_decay_% <1
_diffrn_standards_interval_count 0
_diffrn_standards_number 0
_exptl_absorpt_coefficient_mu 2.475
_exptl_absorpt_correction_type none
_exptl_crystal_colour colorless
_exptl_crystal_density_diffrn 1.557
_exptl_crystal_density_meas 0
_exptl_crystal_description needle
_exptl_crystal_F_000 800
_exptl_crystal_size_max 0.12
_exptl_crystal_size_mid 0.06
_exptl_crystal_size_min 0.06
_refine_diff_density_max 0.615
_refine_diff_density_min -0.284
_refine_diff_density_rms 0.046
_refine_ls_abs_structure_details 'Flack H D (1983), Acta Cryst. A39, 876-881'
_refine_ls_abs_structure_Flack 0.000(7)
_refine_ls_extinction_method none
_refine_ls_goodness_of_fit_ref 1.041
_refine_ls_hydrogen_treatment constr
_refine_ls_matrix_type full
_refine_ls_number_parameters 218
_refine_ls_number_reflns 3996
_refine_ls_number_restraints 0
_refine_ls_restrained_S_all 1.041
_refine_ls_R_factor_all 0.0442
_refine_ls_R_factor_gt 0.0323
_refine_ls_shift/su_max 0.001
_refine_ls_shift/su_mean 0.000
_refine_ls_structure_factor_coef Fsqd
_refine_ls_weighting_details 'calc w=1/[\s^2^(Fo^2^)+(0.0159P)^2^+0.0000P] where P=(Fo^2^+2Fc^2^)/3'
_refine_ls_weighting_scheme calc
_refine_ls_wR_factor_gt 0.0573
_refine_ls_wR_factor_ref 0.0587
_reflns_number_gt 3057
_reflns_number_total 3996
_reflns_threshold_expression >2sigma(I)
_cod_data_source_file ja049323bsi20040206_050348.cif
_cod_data_source_block ejc60
_cod_database_code 4112468

loop_
_symmetry_equiv_pos_as_xyz
'x, y, z'
'-x+1/2, -y, z+1/2'
'-x, y+1/2, -z+1/2'
'x+1/2, -y+1/2, -z'

loop_
_atom_site_label
_atom_site_type_symbol
_atom_site_fract_x
_atom_site_fract_y
_atom_site_fract_z
_atom_site_U_iso_or_equiv
_atom_site_adp_type
_atom_site_occupancy
_atom_site_symmetry_multiplicity
_atom_site_calc_flag
_atom_site_refinement_flags
Br1 Br -0.20492(3) 0.00393(2) 0.002074(15) 0.06315(10) Uani 1 1 d .
O1 O 0.4969(2) 0.26018(11) 0.31076(8) 0.0363(4) Uani 1 1 d .
O2 O 1.0494(2) 0.15514(13) 0.44950(8) 0.0445(4) Uani 1 1 d .
O3 O 0.9532(3) -0.14252(15) 0.26200(12) 0.0695(6) Uani 1 1 d .
O4 O 0.5905(2) 0.14399(11) 0.19934(7) 0.0323(4) Uani 1 1 d .
O5 O 0.5420(2) 0.28408(14) 0.13903(9) 0.0511(5) Uani 1 1 d .
C1 C 0.6723(3) 0.21916(16) 0.31968(11) 0.0294(5) Uani 1 1 d .
C2 C 0.7732(3) 0.21241(16) 0.38521(11) 0.0318(5) Uani 1 1 d .
H2 H 0.7191 0.2387 0.4306 0.038 Uiso 1 1 calc R
C3 C 0.9634(3) 0.16587(16) 0.38881(12) 0.0318(5) Uani 1 1 d .
C4 C 1.0553(3) 0.13365(17) 0.31369(11) 0.0318(5) Uani 1 1 d .
H4 H 1.1240 0.1901 0.2914 0.038 Uiso 1 1 calc R
C5 C 1.2092(3) 0.05648(18) 0.32513(12) 0.0388(6) Uani 1 1 d .
H5A H 1.2840 0.0482 0.2771 0.047 Uiso 1 1 calc R
H5B H 1.3020 0.0769 0.3654 0.047 Uiso 1 1 calc R
C6 C 1.1184(3) -0.03824(18) 0.34789(13) 0.0423(6) Uani 1 1 d .
H6A H 1.2210 -0.0880 0.3484 0.051 Uiso 1 1 calc R
H6B H 1.0640 -0.0332 0.4002 0.051 Uiso 1 1 calc R
C7 C 0.9586(3) -0.06658(19) 0.29334(13) 0.0403(6) Uani 1 1 d .
C8 C 0.8045(3) 0.00797(17) 0.27944(12) 0.0352(5) Uani 1 1 d .
H8A H 0.7272 0.0176 0.3267 0.042 Uiso 1 1 calc R
H8B H 0.7143 -0.0140 0.2388 0.042 Uiso 1 1 calc R
C9 C 0.8985(3) 0.10266(18) 0.25530(11) 0.0311(5) Uani 1 1 d .
H9 H 0.9653 0.0923 0.2051 0.037 Uiso 1 1 calc R
C10 C 0.7503(3) 0.18187(17) 0.24474(11) 0.0302(5) Uani 1 1 d .
H10 H 0.8132 0.2353 0.2161 0.036 Uiso 1 1 calc R
C11 C 0.4095(3) 0.30270(19) 0.37699(13) 0.0429(6) Uani 1 1 d .
H11A H 0.3854 0.2536 0.4157 0.064 Uiso 1 1 calc R
H11B H 0.2853 0.3326 0.3626 0.064 Uiso 1 1 calc R
H11C H 0.4981 0.3510 0.3980 0.064 Uiso 1 1 calc R
C12 C 0.4985(3) 0.20324(19) 0.15083(12) 0.0350(5) Uani 1 1 d .
C13 C 0.3294(3) 0.15342(18) 0.11318(11) 0.0328(5) Uani 1 1 d .
C14 C 0.3248(3) 0.05502(19) 0.10670(14) 0.0448(6) Uani 1 1 d .
H14 H 0.4292 0.0177 0.1265 0.054 Uiso 1 1 calc R
C15 C 0.1678(3) 0.0117(2) 0.07138(13) 0.0501(7) Uani 1 1 d .
H15 H 0.1649 -0.0555 0.0655 0.060 Uiso 1 1 calc R
C16 C 0.0171(3) 0.0658(2) 0.04492(12) 0.0417(6) Uani 1 1 d .
C17 C 0.0174(3) 0.16350(19) 0.05083(12) 0.0415(6) Uani 1 1 d .
H17 H -0.0896 0.1999 0.0322 0.050 Uiso 1 1 calc R
C18 C 0.1767(3) 0.20767(19) 0.08446(11) 0.0392(6) Uani 1 1 d .
H18 H 0.1814 0.2751 0.0879 0.047 Uiso 1 1 calc R

loop_
_atom_site_aniso_label
_atom_site_aniso_U_11
_atom_site_aniso_U_22
_atom_site_aniso_U_33
_atom_site_aniso_U_23
_atom_site_aniso_U_13
_atom_site_aniso_U_12
Br1 0.04638(13) 0.0914(2) 0.05164(14) -0.00920(19) -0.01384(12) -0.02334(15)
O1 0.0334(8) 0.0410(10) 0.0343(8) -0.0039(7) -0.0038(7) 0.0067(8)
O2 0.0423(9) 0.0585(12) 0.0325(8) -0.0018(8) -0.0086(7) 0.0058(9)
O3 0.0624(14) 0.0405(12) 0.1056(15) -0.0213(12) -0.0297(12) 0.0106(12)
O4 0.0306(8) 0.0351(10) 0.0311(8) 0.0020(7) -0.0084(6) -0.0027(7)
O5 0.0498(10) 0.0479(12) 0.0555(11) 0.0219(9) -0.0207(8) -0.0184(10)
C1 0.0293(11) 0.0253(13) 0.0337(11) 0.0037(10) -0.0033(9) -0.0057(10)
C2 0.0341(12) 0.0314(13) 0.0297(11) -0.0001(9) 0.0007(9) -0.0014(11)
C3 0.0337(12) 0.0295(14) 0.0321(11) 0.0005(10) -0.0044(10) -0.0076(11)
C4 0.0262(10) 0.0378(14) 0.0315(11) 0.0016(10) -0.0015(9) -0.0024(10)
C5 0.0309(11) 0.0476(16) 0.0379(12) -0.0003(11) -0.0027(10) 0.0035(12)
C6 0.0404(13) 0.0382(16) 0.0482(14) 0.0041(11) -0.0061(11) 0.0077(13)
C7 0.0364(13) 0.0365(16) 0.0480(14) 0.0005(12) -0.0008(11) 0.0007(12)
C8 0.0332(11) 0.0331(14) 0.0394(11) -0.0069(11) -0.0046(9) 0.0007(13)
C9 0.0301(12) 0.0361(14) 0.0271(11) -0.0007(10) -0.0001(9) 0.0001(12)
C10 0.0295(12) 0.0330(13) 0.0280(11) 0.0022(9) -0.0067(8) -0.0062(11)
C11 0.0394(13) 0.0447(17) 0.0447(14) -0.0086(12) -0.0053(11) 0.0075(13)
C12 0.0326(12) 0.0433(16) 0.0292(12) 0.0048(11) -0.0007(10) -0.0047(12)
C13 0.0308(12) 0.0432(15) 0.0245(10) 0.0019(10) -0.0010(9) -0.0043(11)
C14 0.0362(13) 0.0447(17) 0.0535(15) -0.0123(13) -0.0068(11) 0.0059(13)
C15 0.0460(14) 0.0468(17) 0.0574(14) -0.0240(14) -0.0083(11) 0.0022(15)
C16 0.0302(12) 0.0665(19) 0.0282(11) -0.0073(12) -0.0061(10) -0.0124(13)
C17 0.0348(12) 0.0562(18) 0.0334(12) 0.0112(12) -0.0097(10) -0.0038(13)
C18 0.0405(13) 0.0440(16) 0.0330(12) 0.0104(11) -0.0038(10) -0.0035(13)

loop_
_atom_type_symbol
_atom_type_description
_atom_type_scat_dispersion_real
_atom_type_scat_dispersion_imag
_atom_type_scat_source
C C 0.0033 0.0016 'International Tables Vol C Tables 4.2.6.8 and 6.1.1.4'
H H 0.0000 0.0000 'International Tables Vol C Tables 4.2.6.8 and 6.1.1.4'
O O 0.0106 0.0060 'International Tables Vol C Tables 4.2.6.8 and 6.1.1.4'
Br Br -0.2901 2.4595 'International Tables Vol C Tables 4.2.6.8 and 6.1.1.4'

loop_
_geom_angle_atom_site_label_1
_geom_angle_atom_site_label_2
_geom_angle_atom_site_label_3
_geom_angle
C1 O1 C11 117.28(16)
C12 O4 C10 118.00(18)
O1 C1 C2 126.18(19)
O1 C1 C10 111.39(17)
C2 C1 C10 122.41(19)
C1 C2 C3 121.8(2)
C1 C2 H2 119.1
C3 C2 H2 119.1
O2 C3 C2 121.47(19)
O2 C3 C4 120.85(19)
C2 C3 C4 117.65(18)
C5 C4 C3 112.51(18)
C5 C4 C9 111.42(19)
C3 C4 C9 111.56(17)
C5 C4 H4 107.0
C3 C4 H4 107.0
C9 C4 H4 107.0
C6 C5 C4 112.07(18)
C6 C5 H5A 109.2
C4 C5 H5A 109.2
C6 C5 H5B 109.2
C4 C5 H5B 109.2
H5A C5 H5B 107.9
C7 C6 C5 111.2(2)
C7 C6 H6A 109.4
C5 C6 H6A 109.4
C7 C6 H6B 109.4
C5 C6 H6B 109.4
H6A C6 H6B 108.0
O3 C7 C6 123.2(2)
O3 C7 C8 121.6(2)
C6 C7 C8 115.2(2)
C7 C8 C9 110.80(17)
C7 C8 H8A 109.5
C9 C8 H8A 109.5
C7 C8 H8B 109.5
C9 C8 H8B 109.5
H8A C8 H8B 108.1
C10 C9 C8 112.97(17)
C10 C9 C4 109.70(19)
C8 C9 C4 110.68(17)
C10 C9 H9 107.8
C8 C9 H9 107.8
C4 C9 H9 107.8
O4 C10 C1 109.69(16)
O4 C10 C9 107.43(17)
C1 C10 C9 112.68(17)
O4 C10 H10 109.0
C1 C10 H10 109.0
C9 C10 H10 109.0
O1 C11 H11A 109.5
O1 C11 H11B 109.5
H11A C11 H11B 109.5
O1 C11 H11C 109.5
H11A C11 H11C 109.5
H11B C11 H11C 109.5
O5 C12 O4 125.6(2)
O5 C12 C13 124.0(2)
O4 C12 C13 110.3(2)
C18 C13 C14 120.1(2)
C18 C13 C12 118.7(2)
C14 C13 C12 121.2(2)
C15 C14 C13 119.6(2)
C15 C14 H14 120.2
C13 C14 H14 120.2
C16 C15 C14 119.6(3)
C16 C15 H15 120.2
C14 C15 H15 120.2
C15 C16 C17 122.0(2)
C15 C16 Br1 118.8(2)
C17 C16 Br1 119.12(19)
C16 C17 C18 118.7(2)
C16 C17 H17 120.6
C18 C17 H17 120.6
C17 C18 C13 119.9(2)
C17 C18 H18 120.0
C13 C18 H18 120.0

loop_
_geom_bond_atom_site_label_1
_geom_bond_atom_site_label_2
_geom_bond_distance
Br1 C16 1.902(2)
O1 C1 1.339(2)
O1 C11 1.433(3)
O2 C3 1.222(2)
O3 C7 1.200(3)
O4 C12 1.344(3)
O4 C10 1.451(2)
O5 C12 1.192(3)
C1 C2 1.340(3)
C1 C10 1.507(3)
C2 C3 1.456(3)
C2 H2 0.9500
C3 C4 1.524(3)
C4 C5 1.523(3)
C4 C9 1.542(3)
C4 H4 1.0000
C5 C6 1.521(3)
C5 H5A 0.9900
C5 H5B 0.9900
C6 C7 1.503(3)
C6 H6A 0.9900
C6 H6B 0.9900
C7 C8 1.505(3)
C8 C9 1.536(3)
C8 H8A 0.9900
C8 H8B 0.9900
C9 C10 1.516(3)
C9 H9 1.0000
C10 H10 1.0000
C11 H11A 0.9800
C11 H11B 0.9800
C11 H11C 0.9800
C12 C13 1.502(3)
C13 C18 1.386(3)
C13 C14 1.388(3)
C14 C15 1.379(3)
C14 H14 0.9500
C15 C16 1.360(3)
C15 H15 0.9500
C16 C17 1.377(4)
C17 C18 1.384(3)
C17 H17 0.9500
C18 H18 0.9500

loop_
_geom_torsion_atom_site_label_1
_geom_torsion_atom_site_label_2
_geom_torsion_atom_site_label_3
_geom_torsion_atom_site_label_4
_geom_torsion
C11 O1 C1 C2 1.3(3)
C11 O1 C1 C10 -177.21(18)
O1 C1 C2 C3 179.8(2)
C10 C1 C2 C3 -1.8(3)
C1 C2 C3 O2 -175.7(2)
C1 C2 C3 C4 6.2(3)
O2 C3 C4 C5 23.0(3)
C2 C3 C4 C5 -158.9(2)
O2 C3 C4 C9 149.1(2)
C2 C3 C4 C9 -32.8(3)
C3 C4 C5 C6 71.1(2)
C9 C4 C5 C6 -55.0(2)
C4 C5 C6 C7 52.0(3)
C5 C6 C7 O3 127.3(3)
C5 C6 C7 C8 -51.9(2)
O3 C7 C8 C9 -126.3(3)
C6 C7 C8 C9 52.9(2)
C7 C8 C9 C10 -176.86(17)
C7 C8 C9 C4 -53.4(2)
C5 C4 C9 C10 -179.16(17)
C3 C4 C9 C10 54.2(2)
C5 C4 C9 C8 55.5(2)
C3 C4 C9 C8 -71.2(2)
C12 O4 C10 C1 90.6(2)
C12 O4 C10 C9 -146.60(18)
O1 C1 C10 O4 -36.8(2)
C2 C1 C10 O4 144.6(2)
O1 C1 C10 C9 -156.42(18)
C2 C1 C10 C9 25.0(3)
C8 C9 C10 O4 -47.0(2)
C4 C9 C10 O4 -171.01(16)
C8 C9 C10 C1 73.9(2)
C4 C9 C10 C1 -50.1(2)
C10 O4 C12 O5 3.5(3)
C10 O4 C12 C13 -176.04(16)
O5 C12 C13 C18 -23.1(3)
O4 C12 C13 C18 156.50(18)
O5 C12 C13 C14 156.7(2)
O4 C12 C13 C14 -23.7(3)
C18 C13 C14 C15 0.2(3)
C12 C13 C14 C15 -179.6(2)
C13 C14 C15 C16 -1.6(4)
C14 C15 C16 C17 1.3(4)
C14 C15 C16 Br1 -176.20(18)
C15 C16 C17 C18 0.3(4)
Br1 C16 C17 C18 177.82(15)
C16 C17 C18 C13 -1.7(3)
C14 C13 C18 C17 1.4(3)
C12 C13 C18 C17 -178.76(19)
